data_4067712
loop_
_publ_author_name
'Davies, David L.'
'Al-Duaij, Omar'
'Fawcett, John'
'Singh, Kuldip'

_publ_section_title
;
 Reactions of Cyclometalated Oxazoline Half-Sandwich Complexes of Iridium
 and Ruthenium with Alkynes and CO
;
_journal_issue 6
_journal_name_full Organometallics
_journal_page_first 1413
_journal_paper_doi 10.1021/om901088v
_journal_volume 29
_journal_year 2010
_chemical_formula_moiety 'C37 H37 N2 O Ru, F6 P'
_chemical_formula_sum 'C37 H37 F6 N2 O P Ru'
_chemical_formula_weight 771.73
_chemical_name_systematic
; 
 ? 
;
_space_group_IT_number 2
_symmetry_cell_setting triclinic
_symmetry_space_group_name_Hall '-P 1'
_symmetry_space_group_name_H-M 'P -1'
_atom_sites_solution_hydrogens geom
_atom_sites_solution_primary direct
_atom_sites_solution_secondary difmap
_audit_creation_method SHELXL-97
_cell_angle_alpha 93.500(2)
_cell_angle_beta 103.563(2)
_cell_angle_gamma 114.285(2)
_cell_formula_units_Z 2
_cell_length_a 9.4592(12)
_cell_length_b 10.6699(13)
_cell_length_c 19.855(3)
_cell_measurement_reflns_used 5239
_cell_measurement_temperature 150(2)
_cell_measurement_theta_max 27.36
_cell_measurement_theta_min 2.21
_cell_volume 1747.4(4)
_computing_cell_refinement 'Bruker SMART'
_computing_data_collection 'Bruker SMART'
_computing_data_reduction 'Bruker SAINT'
_computing_molecular_graphics 'Bruker SHELXTL'
_computing_publication_material 'Bruker SHELXTL'
_computing_structure_refinement 'SHELXL-97 (Sheldrick, 1997)'
_computing_structure_solution 'SHELXS-97 (Sheldrick, 1990)'
_diffrn_ambient_temperature 150(2)
_diffrn_measured_fraction_theta_full 0.987
_diffrn_measured_fraction_theta_max 0.987
_diffrn_measurement_device_type 'Bruker Apex 2000 CCD area detector'
_diffrn_measurement_method 'phi and omega scans'
_diffrn_radiation_monochromator graphite
_diffrn_radiation_source 'fine-focus sealed tube'
_diffrn_radiation_type MoK\a
_diffrn_radiation_wavelength 0.71073
_diffrn_reflns_av_R_equivalents 0.0310
_diffrn_reflns_av_sigmaI/netI 0.0470
_diffrn_reflns_limit_h_max 11
_diffrn_reflns_limit_h_min -11
_diffrn_reflns_limit_k_max 12
_diffrn_reflns_limit_k_min -12
_diffrn_reflns_limit_l_max 23
_diffrn_reflns_limit_l_min -23
_diffrn_reflns_number 12602
_diffrn_reflns_theta_full 25.00
_diffrn_reflns_theta_max 25.00
_diffrn_reflns_theta_min 2.13
_exptl_absorpt_coefficient_mu 0.558
_exptl_absorpt_correction_T_max 0.956
_exptl_absorpt_correction_T_min 0.738
_exptl_absorpt_correction_type empirical
_exptl_absorpt_process_details
;
absorption correction based on 8088 reflections (SADABS); Rint 0.051 before 
correction and 0.029 after.
;
_exptl_crystal_colour yellow
_exptl_crystal_density_diffrn 1.467
_exptl_crystal_density_method 'not measured'
_exptl_crystal_description block
_exptl_crystal_F_000 788
_exptl_crystal_size_max 0.29
_exptl_crystal_size_mid 0.21
_exptl_crystal_size_min 0.18
_refine_diff_density_max 1.202
_refine_diff_density_min -0.731
_refine_diff_density_rms 0.100
_refine_ls_extinction_method none
_refine_ls_goodness_of_fit_ref 1.041
_refine_ls_hydrogen_treatment constr
_refine_ls_matrix_type full
_refine_ls_number_parameters 458
_refine_ls_number_reflns 6076
_refine_ls_number_restraints 0
_refine_ls_restrained_S_all 1.041
_refine_ls_R_factor_all 0.0598
_refine_ls_R_factor_gt 0.0524
_refine_ls_shift/su_max 0.001
_refine_ls_shift/su_mean 0.000
_refine_ls_structure_factor_coef Fsqd
_refine_ls_weighting_details 'calc w=1/[\s^2^(Fo^2^)+(0.0923P)^2^+0.1788P] where P=(Fo^2^+2Fc^2^)/3'
_refine_ls_weighting_scheme calc
_refine_ls_wR_factor_gt 0.1357
_refine_ls_wR_factor_ref 0.1408
_reflns_number_gt 5287
_reflns_number_total 6076
_reflns_threshold_expression >2sigma(I)
_cod_data_source_file om901088v_si_001.cif
_cod_data_source_block 03206
_cod_depositor_comments
;
The following automatic conversions were performed:

'_symmetry_cell_setting' value 'Triclinic' changed to 'triclinic'
according to /home/saulius/struct/CIF-dictionaries/cif_core.dic
dictionary named 'cif_core.dic' version 2.4.1 from 2010-06-29.

Automatic conversion script
Id: cif_fix_values 1715 2011-07-08 13:25:40Z adriana 
;
_cod_original_sg_symbol_H-M P-1
_cod_database_code 4067712

loop_
_symmetry_equiv_pos_as_xyz
'x, y, z'
'-x, -y, -z'

loop_
_atom_site_label
_atom_site_type_symbol
_atom_site_fract_x
_atom_site_fract_y
_atom_site_fract_z
_atom_site_U_iso_or_equiv
_atom_site_adp_type
_atom_site_occupancy
_atom_site_symmetry_multiplicity
_atom_site_calc_flag
_atom_site_refinement_flags
_atom_site_disorder_assembly
_atom_site_disorder_group
Ru1 Ru 0.37843(3) 0.87057(3) 0.222462(17) 0.03265(14) Uani 1 1 d . . .
O1 O 0.8834(3) 1.1008(3) 0.25004(15) 0.0436(7) Uani 1 1 d . . .
N1 N 0.6190(4) 0.9532(3) 0.21484(16) 0.0318(7) Uani 1 1 d . . .
N2 N 0.3238(4) 0.6883(3) 0.15881(19) 0.0414(8) Uani 1 1 d . . .
C1 C 0.6875(5) 0.9160(4) 0.1597(2) 0.0409(10) Uani 1 1 d . . .
C2 C 0.8515(5) 1.0434(5) 0.1769(2) 0.0450(11) Uani 1 1 d . . .
H2A H 0.9364 1.0159 0.1708 0.054 Uiso 1 1 calc R . .
H2B H 0.8468 1.1122 0.1462 0.054 Uiso 1 1 calc R . .
C3 C 0.7368(5) 1.0495(4) 0.2623(2) 0.0364(9) Uani 1 1 d . . .
C4 C 0.7364(5) 1.1158(4) 0.3293(2) 0.0394(10) Uani 1 1 d . . .
C5 C 0.8019(6) 1.2611(5) 0.3423(3) 0.0529(12) Uani 1 1 d . . .
H5 H 0.8439 1.3127 0.3084 0.063 Uiso 1 1 calc R . .
C6 C 0.8059(7) 1.3304(6) 0.4045(3) 0.0685(15) Uani 1 1 d . . .
H6 H 0.8469 1.4293 0.4130 0.082 Uiso 1 1 calc R . .
C7 C 0.7501(8) 1.2545(7) 0.4532(3) 0.0817(19) Uani 1 1 d . . .
H7 H 0.7578 1.3018 0.4970 0.098 Uiso 1 1 calc R . .
C8 C 0.6837(7) 1.1128(6) 0.4406(3) 0.0699(16) Uani 1 1 d . . .
H8 H 0.6441 1.0635 0.4756 0.084 Uiso 1 1 calc R . .
C9 C 0.6717(6) 1.0368(5) 0.3777(2) 0.0484(11) Uani 1 1 d . . .
C10 C 0.5957(6) 0.8813(5) 0.3655(2) 0.0478(11) Uani 1 1 d . . .
C11 C 0.6561(7) 0.8228(6) 0.4281(3) 0.0744(18) Uani 1 1 d . . .
C12 C 0.8146(8) 0.8513(8) 0.4517(4) 0.120(3) Uani 1 1 d . . .
H12 H 0.8899 0.9126 0.4305 0.144 Uiso 1 1 calc R . .
C13 C 0.8692(10) 0.7912(11) 0.5072(5) 0.178(6) Uani 1 1 d . . .
H13 H 0.9786 0.8053 0.5214 0.213 Uiso 1 1 calc R . .
C14 C 0.7589(15) 0.7111(11) 0.5403(5) 0.183(6) Uani 1 1 d . . .
H14 H 0.7946 0.6735 0.5793 0.220 Uiso 1 1 calc R . .
C15 C 0.5998(12) 0.6848(10) 0.5183(5) 0.145(4) Uani 1 1 d . . .
H15 H 0.5266 0.6308 0.5425 0.174 Uiso 1 1 calc R . .
C16 C 0.5457(9) 0.7362(7) 0.4614(3) 0.099(2) Uani 1 1 d . . .
H16 H 0.4340 0.7135 0.4443 0.118 Uiso 1 1 calc R . .
C17 C 0.4801(5) 0.7985(4) 0.3078(2) 0.0405(10) Uani 1 1 d . . .
C18 C 0.4196(5) 0.6443(4) 0.2997(2) 0.0447(11) Uani 1 1 d . . .
C19 C 0.5213(5) 0.5811(5) 0.2984(3) 0.0512(12) Uani 1 1 d . . .
H19 H 0.6334 0.6378 0.3053 0.061 Uiso 1 1 calc R . .
C20 C 0.4627(7) 0.4373(6) 0.2872(3) 0.0665(15) Uani 1 1 d . . .
H20 H 0.5347 0.3968 0.2857 0.080 Uiso 1 1 calc R . .
C21 C 0.3025(6) 0.3527(5) 0.2781(3) 0.0639(14) Uani 1 1 d . . .
H21 H 0.2633 0.2540 0.2714 0.077 Uiso 1 1 calc R . .
C22 C 0.1987(6) 0.4132(5) 0.2788(3) 0.0684(16) Uani 1 1 d . . .
H22 H 0.0869 0.3557 0.2720 0.082 Uiso 1 1 calc R . .
C23 C 0.2563(6) 0.5563(5) 0.2893(3) 0.0646(16) Uani 1 1 d . . .
H23 H 0.1831 0.5961 0.2895 0.077 Uiso 1 1 calc R . .
C24 C 0.5840(6) 0.9010(5) 0.0859(2) 0.0511(12) Uani 1 1 d . . .
H24A H 0.4762 0.8239 0.0782 0.077 Uiso 1 1 calc R . .
H24B H 0.6347 0.8815 0.0515 0.077 Uiso 1 1 calc R . .
H24C H 0.5741 0.9880 0.0804 0.077 Uiso 1 1 calc R . .
C25 C 0.7094(5) 0.7854(5) 0.1735(3) 0.0505(12) Uani 1 1 d . . .
H25A H 0.7839 0.8041 0.2205 0.076 Uiso 1 1 calc R . .
H25B H 0.7539 0.7594 0.1381 0.076 Uiso 1 1 calc R . .
H25C H 0.6044 0.7087 0.1709 0.076 Uiso 1 1 calc R . .
C26 C 0.2787(5) 0.5855(5) 0.1241(3) 0.0514(12) Uani 1 1 d . . .
C27 C 0.2289(8) 0.4528(6) 0.0775(3) 0.0830(19) Uani 1 1 d . . .
H27A H 0.1715 0.4551 0.0300 0.124 Uiso 1 1 calc R . .
H27B H 0.1571 0.3754 0.0955 0.124 Uiso 1 1 calc R . .
H27C H 0.3248 0.4397 0.0761 0.124 Uiso 1 1 calc R . .
C28 C 0.2386(6) 0.9231(5) 0.2877(3) 0.0477(11) Uani 1 1 d . B .
C29 C 0.3620(5) 1.0469(4) 0.2782(2) 0.0415(10) Uani 1 1 d . . .
H29 H 0.4531 1.1104 0.3197 0.050 Uiso 1 1 calc R . .
C30 C 0.3702(5) 1.0684(4) 0.2090(2) 0.0371(9) Uani 1 1 d . . .
H30 H 0.4684 1.1472 0.2034 0.044 Uiso 1 1 calc R . .
C31 C 0.2543(5) 0.9761(4) 0.1485(2) 0.0422(10) Uani 1 1 d . A .
C32 C 0.1408(5) 0.8503(4) 0.1612(3) 0.0465(11) Uani 1 1 d . . .
H32 H 0.0762 0.7709 0.1207 0.056 Uiso 1 1 calc R . .
C33 C 0.1312(5) 0.8235(5) 0.2278(3) 0.0522(13) Uani 1 1 d . . .
H33 H 0.0588 0.7277 0.2335 0.063 Uiso 1 1 calc R . .
C36 C 0.1494(13) 0.8798(9) 0.0238(4) 0.049(2) Uani 0.50 1 d P A 1
H36A H 0.1918 0.8104 0.0313 0.074 Uiso 0.50 1 calc PR A 1
H36B H 0.1456 0.9005 -0.0238 0.074 Uiso 0.50 1 calc PR A 1
H36C H 0.0401 0.8426 0.0294 0.074 Uiso 0.50 1 calc PR A 1
C37 C 0.1929(11) 1.1169(9) 0.0693(4) 0.0396(19) Uani 0.50 1 d P A 1
H37A H 0.0798 1.0754 0.0702 0.059 Uiso 0.50 1 calc PR A 1
H37B H 0.1998 1.1504 0.0248 0.059 Uiso 0.50 1 calc PR A 1
H37C H 0.2578 1.1954 0.1087 0.059 Uiso 0.50 1 calc PR A 1
C36' C 0.0577(19) 0.7532(14) 0.3478(7) 0.090(4) Uani 0.50 1 d P B 2
H36D H 0.0405 0.7316 0.3933 0.135 Uiso 0.50 1 calc PR B 2
H36E H 0.0693 0.6770 0.3232 0.135 Uiso 0.50 1 calc PR B 2
H36F H -0.0352 0.7637 0.3192 0.135 Uiso 0.50 1 calc PR B 2
C37' C 0.1696(18) 1.0046(14) 0.3780(7) 0.096(5) Uani 0.50 1 d P B 2
H37D H 0.2313 1.0922 0.3635 0.144 Uiso 0.50 1 calc PR B 2
H37E H 0.1855 1.0213 0.4289 0.144 Uiso 0.50 1 calc PR B 2
H37F H 0.0543 0.9696 0.3532 0.144 Uiso 0.50 1 calc PR B 2
P2 P 0.75242(14) 0.40396(12) 0.12685(7) 0.0455(3) Uani 1 1 d . . .
F1 F 0.8210(6) 0.5449(3) 0.0985(2) 0.1099(15) Uani 1 1 d . . .
F2 F 0.6900(5) 0.2660(4) 0.1592(2) 0.1048(13) Uani 1 1 d . . .
F3 F 0.8272(7) 0.4918(5) 0.2033(2) 0.143(2) Uani 1 1 d . . .
F4 F 0.5949(6) 0.4131(6) 0.1267(4) 0.164(2) Uani 1 1 d . . .
F5 F 0.6852(7) 0.3174(4) 0.0538(2) 0.144(2) Uani 1 1 d . . .
F6 F 0.9136(5) 0.3930(6) 0.1335(3) 0.149(2) Uani 1 1 d . . .
C34 C 0.2253(8) 0.9016(6) 0.3607(3) 0.0687(16) Uani 1 1 d . . .
H34 H 0.3245 0.9075 0.3953 0.082 Uiso 1 1 calc R B 2
C35 C 0.2560(7) 1.0092(5) 0.0760(3) 0.0575(13) Uani 1 1 d . . .
H35 H 0.3687 1.0477 0.0716 0.069 Uiso 1 1 calc R A 1

loop_
_atom_site_aniso_label
_atom_site_aniso_U_11
_atom_site_aniso_U_22
_atom_site_aniso_U_33
_atom_site_aniso_U_23
_atom_site_aniso_U_13
_atom_site_aniso_U_12
Ru1 0.0246(2) 0.02155(19) 0.0515(2) 0.00771(14) 0.01935(15) 0.00517(14)
O1 0.0286(15) 0.0388(16) 0.0536(18) 0.0089(13) 0.0204(13) 0.0009(13)
N1 0.0268(17) 0.0299(17) 0.0375(18) 0.0075(14) 0.0147(14) 0.0082(14)
N2 0.0288(18) 0.0259(18) 0.065(2) -0.0007(17) 0.0151(17) 0.0075(15)
C1 0.032(2) 0.041(2) 0.050(3) 0.0057(19) 0.0250(19) 0.0092(19)
C2 0.037(2) 0.045(3) 0.051(3) 0.009(2) 0.026(2) 0.009(2)
C3 0.029(2) 0.033(2) 0.046(2) 0.0152(18) 0.0197(18) 0.0057(18)
C4 0.035(2) 0.033(2) 0.039(2) 0.0050(17) 0.0128(18) 0.0029(18)
C5 0.046(3) 0.045(3) 0.052(3) 0.005(2) 0.017(2) 0.004(2)
C6 0.071(4) 0.047(3) 0.064(3) -0.012(2) 0.022(3) 0.005(3)
C7 0.100(5) 0.075(4) 0.052(3) -0.006(3) 0.033(3) 0.018(4)
C8 0.079(4) 0.079(4) 0.040(3) 0.010(3) 0.028(3) 0.018(3)
C9 0.047(3) 0.046(3) 0.044(3) 0.013(2) 0.018(2) 0.010(2)
C10 0.046(3) 0.047(3) 0.052(3) 0.026(2) 0.027(2) 0.013(2)
C11 0.064(4) 0.072(4) 0.067(4) 0.041(3) 0.016(3) 0.009(3)
C12 0.057(4) 0.119(6) 0.123(6) 0.084(5) -0.014(4) -0.006(4)
C13 0.082(5) 0.185(10) 0.181(9) 0.139(8) -0.025(6) -0.004(6)
C14 0.156(9) 0.152(9) 0.146(9) 0.119(8) -0.017(7) -0.004(7)
C15 0.125(7) 0.143(8) 0.115(7) 0.098(6) 0.027(6) 0.003(6)
C16 0.092(5) 0.101(5) 0.085(5) 0.061(4) 0.035(4) 0.013(4)
C17 0.030(2) 0.039(2) 0.065(3) 0.024(2) 0.030(2) 0.0147(19)
C18 0.036(2) 0.033(2) 0.072(3) 0.026(2) 0.030(2) 0.0130(19)
C19 0.037(2) 0.052(3) 0.082(3) 0.038(3) 0.032(2) 0.026(2)
C20 0.061(3) 0.062(3) 0.109(4) 0.044(3) 0.045(3) 0.043(3)
C21 0.062(3) 0.037(3) 0.106(4) 0.032(3) 0.038(3) 0.025(3)
C22 0.041(3) 0.038(3) 0.131(5) 0.036(3) 0.038(3) 0.012(2)
C23 0.037(3) 0.039(3) 0.138(5) 0.041(3) 0.046(3) 0.022(2)
C24 0.045(3) 0.057(3) 0.046(3) 0.004(2) 0.022(2) 0.013(2)
C25 0.037(2) 0.041(2) 0.077(3) 0.006(2) 0.028(2) 0.014(2)
C26 0.037(2) 0.037(3) 0.074(3) 0.003(2) 0.021(2) 0.009(2)
C27 0.083(4) 0.038(3) 0.111(5) -0.013(3) 0.036(4) 0.009(3)
C28 0.053(3) 0.042(3) 0.076(3) 0.024(2) 0.045(3) 0.031(2)
C29 0.044(2) 0.036(2) 0.053(3) 0.0091(19) 0.023(2) 0.021(2)
C30 0.036(2) 0.024(2) 0.055(3) 0.0109(18) 0.021(2) 0.0117(17)
C31 0.036(2) 0.036(2) 0.060(3) 0.012(2) 0.018(2) 0.019(2)
C32 0.024(2) 0.033(2) 0.080(3) 0.003(2) 0.012(2) 0.0124(18)
C33 0.037(2) 0.034(2) 0.104(4) 0.028(3) 0.041(3) 0.020(2)
C36 0.078(7) 0.046(5) 0.022(4) 0.006(4) 0.026(4) 0.019(5)
C37 0.050(5) 0.043(5) 0.038(4) 0.021(4) 0.022(4) 0.026(4)
C36' 0.128(12) 0.080(9) 0.081(8) 0.036(7) 0.063(9) 0.045(9)
C37' 0.105(11) 0.082(9) 0.081(9) 0.001(7) 0.058(8) 0.008(8)
P2 0.0369(6) 0.0338(6) 0.0589(7) 0.0103(5) 0.0164(5) 0.0071(5)
F1 0.162(4) 0.047(2) 0.100(3) 0.0294(18) 0.050(3) 0.018(2)
F2 0.117(3) 0.061(2) 0.145(3) 0.050(2) 0.071(3) 0.024(2)
F3 0.179(5) 0.088(3) 0.082(3) -0.009(2) 0.046(3) -0.019(3)
F4 0.086(3) 0.148(5) 0.296(7) 0.047(5) 0.069(4) 0.079(3)
F5 0.218(6) 0.079(3) 0.068(2) -0.020(2) 0.024(3) 0.015(3)
F6 0.063(2) 0.158(5) 0.252(6) 0.069(4) 0.068(3) 0.055(3)
C34 0.102(4) 0.066(3) 0.077(4) 0.033(3) 0.067(3) 0.049(3)
C35 0.061(3) 0.055(3) 0.056(3) 0.013(2) 0.016(2) 0.025(3)

loop_
_atom_type_symbol
_atom_type_description
_atom_type_scat_dispersion_real
_atom_type_scat_dispersion_imag
_atom_type_scat_source
C C 0.0033 0.0016 'International Tables Vol C Tables 4.2.6.8 and 6.1.1.4'
H H 0.0000 0.0000 'International Tables Vol C Tables 4.2.6.8 and 6.1.1.4'
N N 0.0061 0.0033 'International Tables Vol C Tables 4.2.6.8 and 6.1.1.4'
O O 0.0106 0.0060 'International Tables Vol C Tables 4.2.6.8 and 6.1.1.4'
F F 0.0171 0.0103 'International Tables Vol C Tables 4.2.6.8 and 6.1.1.4'
P P 0.1023 0.0942 'International Tables Vol C Tables 4.2.6.8 and 6.1.1.4'
Ru Ru -1.2594 0.8363 'International Tables Vol C Tables 4.2.6.8 and 6.1.1.4'

loop_
_geom_angle_atom_site_label_1
_geom_angle_atom_site_label_2
_geom_angle_atom_site_label_3
_geom_angle
N2 Ru1 C17 88.74(16)
N2 Ru1 N1 89.80(13)
C17 Ru1 N1 81.50(13)
N2 Ru1 C30 137.03(15)
C17 Ru1 C30 133.73(17)
N1 Ru1 C30 90.63(14)
N2 Ru1 C29 163.51(15)
C17 Ru1 C29 100.56(17)
N1 Ru1 C29 104.93(14)
C30 Ru1 C29 37.85(15)
N2 Ru1 C32 86.21(15)
C17 Ru1 C32 140.17(16)
N1 Ru1 C32 137.87(15)
C30 Ru1 C32 65.63(15)
C29 Ru1 C32 77.92(17)
N2 Ru1 C33 98.02(16)
C17 Ru1 C33 105.79(17)
N1 Ru1 C33 169.34(14)
C30 Ru1 C33 78.71(16)
C29 Ru1 C33 66.47(17)
C32 Ru1 C33 36.56(18)
N2 Ru1 C28 130.82(16)
C17 Ru1 C28 88.93(16)
N1 Ru1 C28 138.17(16)
C30 Ru1 C28 67.29(15)
C29 Ru1 C28 37.10(16)
C32 Ru1 C28 65.70(18)
C33 Ru1 C28 36.61(18)
N2 Ru1 C31 102.73(15)
C17 Ru1 C31 166.74(16)
N1 Ru1 C31 104.89(14)
C30 Ru1 C31 36.41(15)
C29 Ru1 C31 66.74(16)
C32 Ru1 C31 36.54(16)
C33 Ru1 C31 66.40(16)
C28 Ru1 C31 78.56(16)
C3 O1 C2 105.1(3)
C3 N1 C1 107.4(3)
C3 N1 Ru1 121.8(3)
C1 N1 Ru1 130.8(2)
C26 N2 Ru1 173.1(4)
N1 C1 C24 111.6(3)
N1 C1 C25 108.2(3)
C24 C1 C25 113.4(4)
N1 C1 C2 100.7(3)
C24 C1 C2 111.5(4)
C25 C1 C2 110.6(4)
O1 C2 C1 104.4(3)
O1 C2 H2A 110.9
C1 C2 H2A 110.9
O1 C2 H2B 110.9
C1 C2 H2B 110.9
H2A C2 H2B 108.9
N1 C3 O1 116.9(3)
N1 C3 C4 129.0(4)
O1 C3 C4 114.1(3)
C5 C4 C9 121.3(4)
C5 C4 C3 117.0(4)
C9 C4 C3 121.6(4)
C6 C5 C4 120.0(5)
C6 C5 H5 120.0
C4 C5 H5 120.0
C7 C6 C5 118.9(5)
C7 C6 H6 120.5
C5 C6 H6 120.5
C8 C7 C6 121.5(5)
C8 C7 H7 119.3
C6 C7 H7 119.3
C7 C8 C9 122.1(5)
C7 C8 H8 119.0
C9 C8 H8 119.0
C4 C9 C8 116.0(4)
C4 C9 C10 123.5(4)
C8 C9 C10 120.4(4)
C17 C10 C9 124.9(4)
C17 C10 C11 122.0(4)
C9 C10 C11 113.1(4)
C12 C11 C16 119.5(6)
C12 C11 C10 120.8(5)
C16 C11 C10 119.7(6)
C11 C12 C13 120.8(7)
C11 C12 H12 119.6
C13 C12 H12 119.6
C14 C13 C12 118.0(9)
C14 C13 H13 121.0
C12 C13 H13 121.0
C15 C14 C13 121.6(7)
C15 C14 H14 119.2
C13 C14 H14 119.2
C14 C15 C16 119.9(8)
C14 C15 H15 120.0
C16 C15 H15 120.0
C15 C16 C11 119.9(7)
C15 C16 H16 120.1
C11 C16 H16 120.1
C10 C17 C18 120.1(4)
C10 C17 Ru1 124.4(3)
C18 C17 Ru1 115.5(3)
C19 C18 C23 117.0(4)
C19 C18 C17 121.5(4)
C23 C18 C17 121.4(4)
C20 C19 C18 121.3(4)
C20 C19 H19 119.4
C18 C19 H19 119.4
C21 C20 C19 120.9(5)
C21 C20 H20 119.5
C19 C20 H20 119.5
C20 C21 C22 118.8(5)
C20 C21 H21 120.6
C22 C21 H21 120.6
C23 C22 C21 120.4(4)
C23 C22 H22 119.8
C21 C22 H22 119.8
C22 C23 C18 121.5(4)
C22 C23 H23 119.2
C18 C23 H23 119.2
C1 C24 H24A 109.5
C1 C24 H24B 109.5
H24A C24 H24B 109.5
C1 C24 H24C 109.5
H24A C24 H24C 109.5
H24B C24 H24C 109.5
C1 C25 H25A 109.5
C1 C25 H25B 109.5
H25A C25 H25B 109.5
C1 C25 H25C 109.5
H25A C25 H25C 109.5
H25B C25 H25C 109.5
N2 C26 C27 176.6(5)
C26 C27 H27A 109.5
C26 C27 H27B 109.5
H27A C27 H27B 109.5
C26 C27 H27C 109.5
H27A C27 H27C 109.5
H27B C27 H27C 109.5
C33 C28 C29 118.2(4)
C33 C28 C34 121.8(4)
C29 C28 C34 120.0(5)
C33 C28 Ru1 70.2(2)
C29 C28 Ru1 69.6(2)
C34 C28 Ru1 132.2(3)
C28 C29 C30 119.6(4)
C28 C29 Ru1 73.3(2)
C30 C29 Ru1 70.0(2)
C28 C29 H29 119.8
C30 C29 H29 119.8
Ru1 C29 H29 119.8
C31 C30 C29 122.8(4)
C31 C30 Ru1 76.7(2)
C29 C30 Ru1 72.2(2)
C31 C30 H30 118.5
C29 C30 H30 118.5
Ru1 C30 H30 118.5
C30 C31 C32 114.8(4)
C30 C31 C35 121.5(4)
C32 C31 C35 123.6(4)
C30 C31 Ru1 66.9(2)
C32 C31 Ru1 68.1(2)
C35 C31 Ru1 133.8(3)
C33 C32 C31 123.8(4)
C33 C32 Ru1 71.9(3)
C31 C32 Ru1 75.3(2)
C33 C32 H32 117.7
C31 C32 H32 117.7
Ru1 C32 H32 117.7
C32 C33 C28 120.3(4)
C32 C33 Ru1 71.5(2)
C28 C33 Ru1 73.2(2)
C32 C33 H33 119.5
C28 C33 H33 119.5
Ru1 C33 H33 119.5
C35 C36 H36A 109.5
C35 C36 H36B 109.5
C35 C36 H36C 109.5
C35 C37 H37A 109.5
C35 C37 H37B 109.5
C35 C37 H37C 109.5
C34 C36' H36D 109.5
C34 C36' H36E 109.5
H36D C36' H36E 109.5
C34 C36' H36F 109.5
H36D C36' H36F 109.5
H36E C36' H36F 109.5
C34 C37' H37D 109.5
C34 C37' H37E 109.5
H37D C37' H37E 109.5
C34 C37' H37F 109.5
H37D C37' H37F 109.5
H37E C37' H37F 109.5
F5 P2 F4 94.4(4)
F5 P2 F6 89.2(3)
F4 P2 F6 175.2(4)
F5 P2 F3 177.8(4)
F4 P2 F3 87.6(3)
F6 P2 F3 88.7(3)
F5 P2 F1 92.6(2)
F4 P2 F1 92.7(3)
F6 P2 F1 90.2(3)
F3 P2 F1 88.1(2)
F5 P2 F2 90.1(2)
F4 P2 F2 88.2(3)
F6 P2 F2 88.7(3)
F3 P2 F2 89.2(2)
F1 P2 F2 177.1(3)
C37' C34 C28 101.0(6)
C37' C34 C36' 101.2(8)
C28 C34 C36' 104.5(6)
C37' C34 H34 116.0
C28 C34 H34 116.0
C36' C34 H34 116.0
C36 C35 C37 111.9(6)
C36 C35 C31 108.5(5)
C37 C35 C31 104.6(5)
C36 C35 H35 110.6
C37 C35 H35 110.6
C31 C35 H35 110.6

loop_
_geom_bond_atom_site_label_1
_geom_bond_atom_site_label_2
_geom_bond_distance
Ru1 N2 2.053(3)
Ru1 C17 2.095(4)
Ru1 N1 2.123(3)
Ru1 C30 2.174(4)
Ru1 C29 2.203(4)
Ru1 C32 2.206(4)
Ru1 C33 2.212(4)
Ru1 C28 2.250(4)
Ru1 C31 2.299(4)
O1 C3 1.354(5)
O1 C2 1.453(5)
N1 C3 1.278(5)
N1 C1 1.506(5)
N2 C26 1.116(5)
C1 C24 1.517(6)
C1 C25 1.521(6)
C1 C2 1.527(6)
C2 H2A 0.9900
C2 H2B 0.9900
C3 C4 1.469(6)
C4 C5 1.392(6)
C4 C9 1.401(6)
C5 C6 1.385(7)
C5 H5 0.9500
C6 C7 1.362(8)
C6 H6 0.9500
C7 C8 1.358(8)
C7 H7 0.9500
C8 C9 1.402(7)
C8 H8 0.9500
C9 C10 1.489(6)
C10 C17 1.335(6)
C10 C11 1.522(7)
C11 C12 1.356(9)
C11 C16 1.408(8)
C12 C13 1.408(9)
C12 H12 0.9500
C13 C14 1.382(13)
C13 H13 0.9500
C14 C15 1.365(14)
C14 H14 0.9500
C15 C16 1.370(10)
C15 H15 0.9500
C16 H16 0.9500
C17 C18 1.487(6)
C18 C19 1.387(6)
C18 C23 1.394(6)
C19 C20 1.383(7)
C19 H19 0.9500
C20 C21 1.368(7)
C20 H20 0.9500
C21 C22 1.381(7)
C21 H21 0.9500
C22 C23 1.377(6)
C22 H22 0.9500
C23 H23 0.9500
C24 H24A 0.9800
C24 H24B 0.9800
C24 H24C 0.9800
C25 H25A 0.9800
C25 H25B 0.9800
C25 H25C 0.9800
C26 C27 1.472(7)
C27 H27A 0.9800
C27 H27B 0.9800
C27 H27C 0.9800
C28 C33 1.402(7)
C28 C29 1.418(6)
C28 C34 1.506(7)
C29 C30 1.420(6)
C29 H29 1.0000
C30 C31 1.403(6)
C30 H30 1.0000
C31 C32 1.415(6)
C31 C35 1.505(7)
C32 C33 1.386(7)
C32 H32 1.0000
C33 H33 1.0000
C36 C35 1.479(10)
C36 H36A 0.9800
C36 H36B 0.9800
C36 H36C 0.9800
C37 C35 1.496(9)
C37 H37A 0.9800
C37 H37B 0.9800
C37 H37C 0.9800
C36' C34 1.668(15)
C36' H36D 0.9800
C36' H36E 0.9800
C36' H36F 0.9800
C37' C34 1.456(15)
C37' H37D 0.9800
C37' H37E 0.9800
C37' H37F 0.9800
P2 F5 1.510(4)
P2 F4 1.532(4)
P2 F6 1.553(4)
P2 F3 1.569(4)
P2 F1 1.573(3)
P2 F2 1.583(3)
C34 H34 1.0000
C35 H35 1.0000

loop_
_geom_torsion_atom_site_label_1
_geom_torsion_atom_site_label_2
_geom_torsion_atom_site_label_3
_geom_torsion_atom_site_label_4
_geom_torsion
N2 Ru1 N1 C3 -155.2(3)
C17 Ru1 N1 C3 -66.5(3)
C30 Ru1 N1 C3 67.8(3)
C29 Ru1 N1 C3 32.3(3)
C32 Ru1 N1 C3 120.7(3)
C33 Ru1 N1 C3 67.5(9)
C28 Ru1 N1 C3 12.3(4)
C31 Ru1 N1 C3 101.7(3)
N2 Ru1 N1 C1 23.4(3)
C17 Ru1 N1 C1 112.1(3)
C30 Ru1 N1 C1 -113.7(3)
C29 Ru1 N1 C1 -149.1(3)
C32 Ru1 N1 C1 -60.7(4)
C33 Ru1 N1 C1 -113.9(9)
C28 Ru1 N1 C1 -169.1(3)
C31 Ru1 N1 C1 -79.7(3)
C3 N1 C1 C24 -135.9(4)
Ru1 N1 C1 C24 45.3(5)
C3 N1 C1 C25 98.6(4)
Ru1 N1 C1 C25 -80.1(4)
C3 N1 C1 C2 -17.5(4)
Ru1 N1 C1 C2 163.8(3)
C3 O1 C2 C1 -20.8(4)
N1 C1 C2 O1 22.7(4)
C24 C1 C2 O1 141.2(4)
C25 C1 C2 O1 -91.5(4)
C1 N1 C3 O1 5.2(5)
Ru1 N1 C3 O1 -175.9(3)
C1 N1 C3 C4 -175.8(4)
Ru1 N1 C3 C4 3.1(6)
C2 O1 C3 N1 10.4(5)
C2 O1 C3 C4 -168.7(4)
N1 C3 C4 C5 -126.6(5)
O1 C3 C4 C5 52.4(5)
N1 C3 C4 C9 52.7(7)
O1 C3 C4 C9 -128.3(4)
C9 C4 C5 C6 0.8(8)
C3 C4 C5 C6 -179.8(5)
C4 C5 C6 C7 2.2(9)
C5 C6 C7 C8 -3.3(10)
C6 C7 C8 C9 1.3(11)
C5 C4 C9 C8 -2.8(7)
C3 C4 C9 C8 177.9(4)
C5 C4 C9 C10 178.1(4)
C3 C4 C9 C10 -1.3(7)
C7 C8 C9 C4 1.7(9)
C7 C8 C9 C10 -179.1(6)
C4 C9 C10 C17 -51.0(7)
C8 C9 C10 C17 129.9(5)
C4 C9 C10 C11 132.4(5)
C8 C9 C10 C11 -46.7(7)
C17 C10 C11 C12 122.2(7)
C9 C10 C11 C12 -61.1(9)
C17 C10 C11 C16 -56.8(8)
C9 C10 C11 C16 119.9(6)
C16 C11 C12 C13 2.5(14)
C10 C11 C12 C13 -176.6(9)
C11 C12 C13 C14 -4.8(18)
C12 C13 C14 C15 3(2)
C13 C14 C15 C16 1(2)
C14 C15 C16 C11 -3.6(16)
C12 C11 C16 C15 1.8(13)
C10 C11 C16 C15 -179.1(8)
C9 C10 C17 C18 176.6(4)
C11 C10 C17 C18 -7.1(7)
C9 C10 C17 Ru1 -0.9(6)
C11 C10 C17 Ru1 175.4(4)
N2 Ru1 C17 C10 154.2(4)
N1 Ru1 C17 C10 64.2(4)
C30 Ru1 C17 C10 -18.5(5)
C29 Ru1 C17 C10 -39.5(4)
C32 Ru1 C17 C10 -123.3(4)
C33 Ru1 C17 C10 -107.9(4)
C28 Ru1 C17 C10 -75.0(4)
C31 Ru1 C17 C10 -55.7(8)
N2 Ru1 C17 C18 -23.5(3)
N1 Ru1 C17 C18 -113.5(3)
C30 Ru1 C17 C18 163.9(3)
C29 Ru1 C17 C18 142.8(3)
C32 Ru1 C17 C18 59.1(4)
C33 Ru1 C17 C18 74.5(3)
C28 Ru1 C17 C18 107.4(3)
C31 Ru1 C17 C18 126.6(6)
C10 C17 C18 C19 -61.0(6)
Ru1 C17 C18 C19 116.8(4)
C10 C17 C18 C23 122.6(5)
Ru1 C17 C18 C23 -59.7(5)
C23 C18 C19 C20 0.0(8)
C17 C18 C19 C20 -176.6(5)
C18 C19 C20 C21 -1.0(8)
C19 C20 C21 C22 1.4(9)
C20 C21 C22 C23 -0.8(9)
C21 C22 C23 C18 -0.2(10)
C19 C18 C23 C22 0.6(8)
C17 C18 C23 C22 177.2(5)
N2 Ru1 C28 C33 -31.4(3)
C17 Ru1 C28 C33 -118.8(3)
N1 Ru1 C28 C33 165.2(2)
C30 Ru1 C28 C33 102.0(3)
C29 Ru1 C28 C33 132.0(4)
C32 Ru1 C28 C33 29.5(3)
C31 Ru1 C28 C33 65.6(3)
N2 Ru1 C28 C29 -163.4(2)
C17 Ru1 C28 C29 109.2(3)
N1 Ru1 C28 C29 33.2(4)
C30 Ru1 C28 C29 -30.0(3)
C32 Ru1 C28 C29 -102.5(3)
C33 Ru1 C28 C29 -132.0(4)
C31 Ru1 C28 C29 -66.4(3)
N2 Ru1 C28 C34 84.1(5)
C17 Ru1 C28 C34 -3.3(5)
N1 Ru1 C28 C34 -79.3(5)
C30 Ru1 C28 C34 -142.5(5)
C29 Ru1 C28 C34 -112.5(6)
C32 Ru1 C28 C34 145.0(5)
C33 Ru1 C28 C34 115.5(6)
C31 Ru1 C28 C34 -178.9(5)
C33 C28 C29 C30 2.0(6)
C34 C28 C29 C30 -177.8(4)
Ru1 C28 C29 C30 54.4(3)
C33 C28 C29 Ru1 -52.5(4)
C34 C28 C29 Ru1 127.8(4)
N2 Ru1 C29 C28 49.6(6)
C17 Ru1 C29 C28 -73.9(3)
N1 Ru1 C29 C28 -157.8(3)
C30 Ru1 C29 C28 131.2(4)
C32 Ru1 C29 C28 65.5(3)
C33 Ru1 C29 C28 28.9(3)
C31 Ru1 C29 C28 102.2(3)
N2 Ru1 C29 C30 -81.6(6)
C17 Ru1 C29 C30 155.0(2)
N1 Ru1 C29 C30 71.0(3)
C32 Ru1 C29 C30 -65.7(3)
C33 Ru1 C29 C30 -102.3(3)
C28 Ru1 C29 C30 -131.2(4)
C31 Ru1 C29 C30 -29.0(2)
C28 C29 C30 C31 4.3(6)
Ru1 C29 C30 C31 60.3(4)
C28 C29 C30 Ru1 -56.0(3)
N2 Ru1 C30 C31 24.3(3)
C17 Ru1 C30 C31 -166.5(2)
N1 Ru1 C30 C31 114.7(2)
C29 Ru1 C30 C31 -131.3(4)
C32 Ru1 C30 C31 -29.3(3)
C33 Ru1 C30 C31 -65.3(3)
C28 Ru1 C30 C31 -101.9(3)
N2 Ru1 C30 C29 155.7(2)
C17 Ru1 C30 C29 -35.1(3)
N1 Ru1 C30 C29 -113.9(3)
C32 Ru1 C30 C29 102.0(3)
C33 Ru1 C30 C29 66.0(3)
C28 Ru1 C30 C29 29.5(3)
C31 Ru1 C30 C29 131.3(4)
C29 C30 C31 C32 -8.2(6)
Ru1 C30 C31 C32 50.0(3)
C29 C30 C31 C35 173.3(4)
Ru1 C30 C31 C35 -128.4(4)
C29 C30 C31 Ru1 -58.2(3)
N2 Ru1 C31 C30 -163.3(2)
C17 Ru1 C31 C30 47.4(7)
N1 Ru1 C31 C30 -70.0(3)
C29 Ru1 C31 C30 30.1(2)
C32 Ru1 C31 C30 131.5(4)
C33 Ru1 C31 C30 103.4(3)
C28 Ru1 C31 C30 67.1(3)
N2 Ru1 C31 C32 65.2(3)
C17 Ru1 C31 C32 -84.0(7)
N1 Ru1 C31 C32 158.5(3)
C30 Ru1 C31 C32 -131.5(4)
C29 Ru1 C31 C32 -101.4(3)
C33 Ru1 C31 C32 -28.0(3)
C28 Ru1 C31 C32 -64.4(3)
N2 Ru1 C31 C35 -51.0(5)
C17 Ru1 C31 C35 159.7(6)
N1 Ru1 C31 C35 42.3(5)
C30 Ru1 C31 C35 112.3(5)
C29 Ru1 C31 C35 142.4(5)
C32 Ru1 C31 C35 -116.2(5)
C33 Ru1 C31 C35 -144.2(5)
C28 Ru1 C31 C35 179.4(5)
C30 C31 C32 C33 6.5(6)
C35 C31 C32 C33 -175.1(4)
Ru1 C31 C32 C33 55.9(4)
C30 C31 C32 Ru1 -49.4(3)
C35 C31 C32 Ru1 129.0(4)
N2 Ru1 C32 C33 108.9(3)
C17 Ru1 C32 C33 25.4(4)
N1 Ru1 C32 C33 -165.6(2)
C30 Ru1 C32 C33 -104.5(3)
C29 Ru1 C32 C33 -66.6(3)
C28 Ru1 C32 C33 -29.6(3)
C31 Ru1 C32 C33 -133.7(4)
N2 Ru1 C32 C31 -117.4(3)
C17 Ru1 C32 C31 159.1(3)
N1 Ru1 C32 C31 -31.9(4)
C30 Ru1 C32 C31 29.2(2)
C29 Ru1 C32 C31 67.1(3)
C33 Ru1 C32 C31 133.7(4)
C28 Ru1 C32 C31 104.1(3)
C31 C32 C33 C28 -0.6(6)
Ru1 C32 C33 C28 56.7(4)
C31 C32 C33 Ru1 -57.4(4)
C29 C28 C33 C32 -3.7(6)
C34 C28 C33 C32 176.0(4)
Ru1 C28 C33 C32 -55.9(4)
C29 C28 C33 Ru1 52.2(4)
C34 C28 C33 Ru1 -128.0(4)
N2 Ru1 C33 C32 -72.4(3)
C17 Ru1 C33 C32 -163.4(3)
N1 Ru1 C33 C32 64.4(10)
C30 Ru1 C33 C32 64.1(3)
C29 Ru1 C33 C32 101.8(3)
C28 Ru1 C33 C32 131.0(4)
C31 Ru1 C33 C32 28.0(2)
N2 Ru1 C33 C28 156.5(3)
C17 Ru1 C33 C28 65.6(3)
N1 Ru1 C33 C28 -66.7(10)
C30 Ru1 C33 C28 -66.9(3)
C29 Ru1 C33 C28 -29.3(3)
C32 Ru1 C33 C28 -131.0(4)
C31 Ru1 C33 C28 -103.0(3)
C33 C28 C34 C37' -109.6(7)
C29 C28 C34 C37' 70.2(8)
Ru1 C28 C34 C37' 159.1(7)
C33 C28 C34 C36' -4.8(8)
C29 C28 C34 C36' 175.0(6)
Ru1 C28 C34 C36' -96.2(7)
C30 C31 C35 C36 165.3(6)
C32 C31 C35 C36 -13.0(7)
Ru1 C31 C35 C36 78.1(7)
C30 C31 C35 C37 -75.1(6)
C32 C31 C35 C37 106.6(6)
Ru1 C31 C35 C37 -162.4(5)
